data_4339924
loop_
_publ_author_name
'Mebi, Charles A.'
'Frost, Brian J.'

_publ_section_title
;
 Isomerization of trans-[Ru(PTA)4Cl2] to cis-[Ru(PTA)4Cl2] in water and
 organic solvent: revisiting the chemistry of [Ru(PTA)4Cl2].
;
_journal_issue 17
_journal_name_full 'Inorganic chemistry'
_journal_page_first 7115
_journal_page_last 7120
_journal_paper_doi 10.1021/ic700971n
_journal_volume 46
_journal_year 2007
_chemical_formula_sum 'C25.5 H48 Cl2 N12 O2 P4 Ru'
_chemical_formula_weight 850.61
_chemical_name_systematic
;

 ?

;
_space_group_IT_number 29
_symmetry_cell_setting orthorhombic
_symmetry_space_group_name_Hall 'P 2c -2ac'
_symmetry_space_group_name_H-M 'P c a 21'
_atom_sites_solution_hydrogens geom
_atom_sites_solution_primary direct
_atom_sites_solution_secondary difmap
_audit_creation_method SHELXL-97
_cell_angle_alpha 90.00
_cell_angle_beta 90.00
_cell_angle_gamma 90.00
_cell_formula_units_Z 4
_cell_length_a 19.0404(18)
_cell_length_b 13.3413(12)
_cell_length_c 13.7702(13)
_cell_measurement_temperature 123(2)
_cell_volume 3498.0(6)
_computing_cell_refinement 'Bruker SMART'
_computing_data_collection 'Bruker SMART'
_computing_data_reduction 'Bruker SAINT'
_computing_molecular_graphics 'Bruker SHELXTL'
_computing_publication_material 'Bruker SHELXTL'
_computing_structure_refinement 'SHELXL-97 (Sheldrick, 1997)'
_computing_structure_solution 'SHELXS-97 (Sheldrick, 1990)'
_diffrn_ambient_temperature 123(2)
_diffrn_measured_fraction_theta_full 1.000
_diffrn_measured_fraction_theta_max 1.000
_diffrn_measurement_device_type 'CCD area detector'
_diffrn_measurement_method 'phi and omega scans'
_diffrn_radiation_monochromator graphite
_diffrn_radiation_source 'fine-focus sealed tube'
_diffrn_radiation_type MoK\a
_diffrn_radiation_wavelength 0.71073
_diffrn_reflns_av_R_equivalents 0.1318
_diffrn_reflns_av_sigmaI/netI 0.1729
_diffrn_reflns_limit_h_max 10
_diffrn_reflns_limit_h_min -23
_diffrn_reflns_limit_k_max 16
_diffrn_reflns_limit_k_min -16
_diffrn_reflns_limit_l_max 16
_diffrn_reflns_limit_l_min -15
_diffrn_reflns_number 18632
_diffrn_reflns_theta_full 25.50
_diffrn_reflns_theta_max 25.50
_diffrn_reflns_theta_min 1.53
_exptl_absorpt_coefficient_mu 0.830
_exptl_absorpt_correction_T_max 0.9836
_exptl_absorpt_correction_T_min 0.8150
_exptl_absorpt_correction_type multi-scan
_exptl_crystal_colour plate
_exptl_crystal_density_diffrn 1.615
_exptl_crystal_density_meas 0
_exptl_crystal_density_method 'not measured'
_exptl_crystal_description yellow
_exptl_crystal_F_000 1756
_exptl_crystal_size_max 0.26
_exptl_crystal_size_mid 0.07
_exptl_crystal_size_min 0.02
_refine_diff_density_max 0.910
_refine_diff_density_min -0.648
_refine_diff_density_rms 0.120
_refine_ls_abs_structure_details 'Flack H D (1983), Acta Cryst. A39, 876-881'
_refine_ls_abs_structure_Flack -0.16(5)
_refine_ls_extinction_method none
_refine_ls_goodness_of_fit_ref 0.826
_refine_ls_hydrogen_treatment constr
_refine_ls_matrix_type full
_refine_ls_number_parameters 429
_refine_ls_number_reflns 6391
_refine_ls_number_restraints 15
_refine_ls_restrained_S_all 0.834
_refine_ls_R_factor_all 0.0936
_refine_ls_R_factor_gt 0.0540
_refine_ls_shift/su_max 0.000
_refine_ls_shift/su_mean 0.000
_refine_ls_structure_factor_coef Fsqd
_refine_ls_weighting_details 'calc w=1/[\s^2^(Fo^2^)+(0.0246P)^2^+0.0000P] where P=(Fo^2^+2Fc^2^)/3'
_refine_ls_weighting_scheme calc
_refine_ls_wR_factor_gt 0.0941
_refine_ls_wR_factor_ref 0.1042
_reflns_number_gt 3970
_reflns_number_total 6391
_reflns_threshold_expression >2sigma(I)
_cod_data_source_file ic700971n-file004.cif
_cod_data_source_block 021-abs
_cod_original_sg_symbol_H-M Pca2(1)
_cod_original_formula_sum 'C25.50 H48 Cl2 N12 O2 P4 Ru'
_cod_database_code 4339924

loop_
_symmetry_equiv_pos_as_xyz
'x, y, z'
'-x, -y, z+1/2'
'x+1/2, -y, z'
'-x+1/2, y, z+1/2'

loop_
_atom_site_label
_atom_site_type_symbol
_atom_site_fract_x
_atom_site_fract_y
_atom_site_fract_z
_atom_site_U_iso_or_equiv
_atom_site_adp_type
_atom_site_occupancy
_atom_site_symmetry_multiplicity
_atom_site_calc_flag
_atom_site_refinement_flags
Ru1 Ru -0.01474(3) -0.68108(5) -0.83970(5) 0.01692(15) Uani 1 1 d .
Cl1 Cl -0.07085(11) -0.63022(16) -0.99094(16) 0.0236(5) Uani 1 1 d .
Cl2 Cl 0.03278(12) -0.73796(17) -0.68486(16) 0.0274(6) Uani 1 1 d .
P1 P -0.00058(11) -0.50665(14) -0.82335(17) 0.0160(5) Uani 1 1 d .
P2 P 0.10406(11) -0.69236(17) -0.88409(16) 0.0192(5) Uani 1 1 d .
P3 P -0.03575(13) -0.83854(17) -0.90728(18) 0.0235(6) Uani 1 1 d .
P4 P -0.11927(11) -0.67656(18) -0.75374(16) 0.0181(5) Uani 1 1 d .
N1 N 0.0407(5) -0.3239(5) -0.7476(6) 0.023(2) Uani 1 1 d .
N2 N 0.0469(4) -0.3400(6) -0.9260(5) 0.0167(18) Uani 1 1 d .
N3 N -0.0682(3) -0.3226(5) -0.8457(6) 0.0204(14) Uani 1 1 d .
N4 N 0.2416(3) -0.6353(5) -0.8400(7) 0.0290(17) Uani 1 1 d .
N5 N 0.2236(4) -0.8131(6) -0.8781(6) 0.035(2) Uani 1 1 d .
N6 N 0.2186(3) -0.6871(6) -1.0096(5) 0.0257(18) Uani 1 1 d .
N7 N -0.0269(4) -1.0462(5) -0.9197(6) 0.0296(19) Uani 1 1 d .
N8 N -0.0064(4) -0.9542(6) -1.0726(6) 0.038(2) Uani 1 1 d .
N9 N -0.1277(4) -0.9683(6) -1.0052(6) 0.033(2) Uani 1 1 d .
N10 N -0.2611(4) -0.6355(6) -0.7325(6) 0.0245(18) Uani 1 1 d .
N11 N -0.1862(4) -0.6025(6) -0.5892(5) 0.0244(18) Uani 1 1 d .
N12 N -0.2157(4) -0.7768(5) -0.6351(5) 0.0249(19) Uani 1 1 d .
C1 C 0.0392(5) -0.4320(6) -0.7244(6) 0.018(2) Uani 1 1 d .
H1A H 0.0120 -0.4424 -0.6640 0.022 Uiso 1 1 calc R
H1B H 0.0877 -0.4557 -0.7128 0.022 Uiso 1 1 calc R
C2 C 0.0454(5) -0.4491(6) -0.9263(6) 0.017(2) Uani 1 1 d .
H2A H 0.0944 -0.4740 -0.9270 0.020 Uiso 1 1 calc R
H2B H 0.0227 -0.4718 -0.9871 0.020 Uiso 1 1 calc R
C3 C -0.0796(4) -0.4302(5) -0.8375(8) 0.0214(18) Uani 1 1 d .
H3A H -0.1049 -0.4532 -0.8962 0.026 Uiso 1 1 calc R
H3B H -0.1106 -0.4425 -0.7810 0.026 Uiso 1 1 calc R
C4 C -0.0321(6) -0.2840(7) -0.7602(7) 0.030(3) Uani 1 1 d .
H4A H -0.0600 -0.3011 -0.7018 0.036 Uiso 1 1 calc R
H4B H -0.0298 -0.2100 -0.7647 0.036 Uiso 1 1 calc R
C5 C 0.0797(4) -0.3037(5) -0.8362(8) 0.0214(18) Uani 1 1 d .
H5A H 0.1268 -0.3347 -0.8304 0.026 Uiso 1 1 calc R
H5B H 0.0866 -0.2304 -0.8419 0.026 Uiso 1 1 calc R
C6 C -0.0246(5) -0.3010(6) -0.9302(7) 0.022(2) Uani 1 1 d .
H6A H -0.0222 -0.2274 -0.9388 0.026 Uiso 1 1 calc R
H6B H -0.0479 -0.3291 -0.9884 0.026 Uiso 1 1 calc R
C7 C 0.1677(4) -0.6161(6) -0.8162(6) 0.024(2) Uani 1 1 d .
H7A H 0.1575 -0.5445 -0.8285 0.029 Uiso 1 1 calc R
H7B H 0.1608 -0.6284 -0.7459 0.029 Uiso 1 1 calc R
C8 C 0.1486(4) -0.8130(6) -0.8591(7) 0.028(2) Uani 1 1 d .
H8A H 0.1408 -0.8309 -0.7902 0.034 Uiso 1 1 calc R
H8B H 0.1264 -0.8658 -0.8993 0.034 Uiso 1 1 calc R
C9 C 0.1427(4) -0.6708(7) -1.0059(6) 0.029(2) Uani 1 1 d .
H9A H 0.1197 -0.7163 -1.0530 0.035 Uiso 1 1 calc R
H9B H 0.1325 -0.6011 -1.0262 0.035 Uiso 1 1 calc R
C10 C 0.2600(5) -0.7388(7) -0.8177(9) 0.047(3) Uani 1 1 d .
H10A H 0.2488 -0.7521 -0.7487 0.057 Uiso 1 1 calc R
H10B H 0.3113 -0.7473 -0.8261 0.057 Uiso 1 1 calc R
C11 C 0.2385(5) -0.7893(7) -0.9806(8) 0.039(3) Uani 1 1 d .
H11A H 0.2893 -0.7985 -0.9925 0.047 Uiso 1 1 calc R
H11B H 0.2130 -0.8376 -1.0222 0.047 Uiso 1 1 calc R
C12 C 0.2543(5) -0.6169(8) -0.9400(7) 0.037(3) Uani 1 1 d .
H12A H 0.3056 -0.6203 -0.9514 0.044 Uiso 1 1 calc R
H12B H 0.2391 -0.5477 -0.9550 0.044 Uiso 1 1 calc R
C13 C -0.0142(4) -0.9603(6) -0.8507(8) 0.030(2) Uani 1 1 d .
H13A H 0.0357 -0.9603 -0.8305 0.037 Uiso 1 1 calc R
H13B H -0.0433 -0.9696 -0.7918 0.037 Uiso 1 1 calc R
C14 C 0.0069(5) -0.8587(6) -1.0280(6) 0.033(3) Uani 1 1 d .
H14A H -0.0093 -0.8054 -1.0727 0.040 Uiso 1 1 calc R
H14B H 0.0582 -0.8508 -1.0200 0.040 Uiso 1 1 calc R
C15 C -0.1258(4) -0.8719(6) -0.9498(6) 0.027(2) Uani 1 1 d .
H15A H -0.1573 -0.8773 -0.8929 0.032 Uiso 1 1 calc R
H15B H -0.1438 -0.8174 -0.9918 0.032 Uiso 1 1 calc R
C16 C -0.1014(5) -1.0534(6) -0.9444(7) 0.032(3) Uani 1 1 d .
H16A H -0.1291 -1.0559 -0.8836 0.039 Uiso 1 1 calc R
H16B H -0.1096 -1.1169 -0.9797 0.039 Uiso 1 1 calc R
C17 C 0.0149(5) -1.0389(6) -1.0097(7) 0.032(2) Uani 1 1 d .
H17A H 0.0099 -1.1022 -1.0466 0.039 Uiso 1 1 calc R
H17B H 0.0650 -1.0311 -0.9923 0.039 Uiso 1 1 calc R
C18 C -0.0810(5) -0.9646(7) -1.0926(7) 0.042(3) Uani 1 1 d .
H18A H -0.0882 -1.0268 -1.1307 0.051 Uiso 1 1 calc R
H18B H -0.0959 -0.9077 -1.1338 0.051 Uiso 1 1 calc R
C19 C -0.1188(4) -0.5984(6) -0.6419(6) 0.016(2) Uani 1 1 d .
H19A H -0.0808 -0.6218 -0.5984 0.020 Uiso 1 1 calc R
H19B H -0.1087 -0.5280 -0.6598 0.020 Uiso 1 1 calc R
C20 C -0.2038(4) -0.6367(6) -0.8053(6) 0.022(2) Uani 1 1 d .
H20A H -0.1985 -0.5687 -0.8331 0.026 Uiso 1 1 calc R
H20B H -0.2168 -0.6827 -0.8588 0.026 Uiso 1 1 calc R
C21 C -0.1519(4) -0.7910(6) -0.6937(6) 0.023(2) Uani 1 1 d .
H21A H -0.1616 -0.8421 -0.7441 0.027 Uiso 1 1 calc R
H21B H -0.1143 -0.8177 -0.6513 0.027 Uiso 1 1 calc R
C22 C -0.2736(4) -0.7366(7) -0.6941(7) 0.026(2) Uani 1 1 d .
H22A H -0.2821 -0.7826 -0.7493 0.032 Uiso 1 1 calc R
H22B H -0.3167 -0.7354 -0.6540 0.032 Uiso 1 1 calc R
C23 C -0.2019(5) -0.7040(7) -0.5571(6) 0.028(2) Uani 1 1 d .
H23A H -0.2435 -0.7017 -0.5140 0.034 Uiso 1 1 calc R
H23B H -0.1618 -0.7287 -0.5180 0.034 Uiso 1 1 calc R
C24 C -0.2449(5) -0.5688(6) -0.6501(6) 0.023(2) Uani 1 1 d .
H24A H -0.2338 -0.5013 -0.6757 0.028 Uiso 1 1 calc R
H24B H -0.2873 -0.5627 -0.6089 0.028 Uiso 1 1 calc R
O1S O 0.2622(10) -0.9946(11) -0.7830(12) 0.159(7) Uani 0.75 1 d PDU
C1S C 0.1658(10) -1.0809(13) -0.9075(16) 0.127(8) Uani 0.75 1 d PDU
C2S C 0.2135(8) -1.0461(11) -0.8360(14) 0.048(4) Uiso 0.75 1 d PDU
O1W O 0.3643(7) -0.9146(9) -0.6802(10) 0.041(4) Uani 0.50 1 d P
O2W O 0.2331(5) -1.0248(5) -1.0720(8) 0.051(3) Uani 0.75 1 d P

loop_
_atom_site_aniso_label
_atom_site_aniso_U_11
_atom_site_aniso_U_22
_atom_site_aniso_U_33
_atom_site_aniso_U_23
_atom_site_aniso_U_13
_atom_site_aniso_U_12
Ru1 0.0168(3) 0.0145(3) 0.0194(3) 0.0009(4) -0.0018(4) -0.0013(3)
Cl1 0.0314(14) 0.0203(12) 0.0190(12) 0.0024(9) -0.0052(11) -0.0014(11)
Cl2 0.0265(14) 0.0309(14) 0.0247(13) 0.0063(11) -0.0061(11) -0.0006(11)
P1 0.0162(12) 0.0148(10) 0.0169(14) 0.0009(9) -0.0005(11) 0.0006(8)
P2 0.0156(13) 0.0177(13) 0.0244(12) -0.0003(10) -0.0018(10) -0.0004(11)
P3 0.0238(14) 0.0184(14) 0.0282(14) 0.0007(10) -0.0050(11) -0.0042(10)
P4 0.0159(12) 0.0192(12) 0.0192(12) 0.0029(11) -0.0039(10) -0.0036(11)
N1 0.028(5) 0.015(4) 0.027(5) -0.003(4) -0.004(4) -0.004(4)
N2 0.014(4) 0.014(4) 0.022(4) 0.002(3) 0.004(4) 0.001(3)
N3 0.022(4) 0.013(3) 0.025(4) 0.004(4) -0.003(5) -0.001(3)
N4 0.015(4) 0.040(4) 0.032(4) -0.007(5) -0.011(5) 0.000(3)
N5 0.023(4) 0.031(5) 0.052(6) 0.002(4) -0.003(4) 0.016(4)
N6 0.012(4) 0.029(5) 0.036(5) -0.012(4) -0.003(3) -0.002(4)
N7 0.034(5) 0.011(4) 0.044(5) -0.001(4) -0.001(4) -0.005(4)
N8 0.040(6) 0.029(5) 0.044(5) -0.002(4) -0.006(4) 0.001(4)
N9 0.034(5) 0.030(5) 0.034(5) -0.004(4) -0.010(4) -0.004(4)
N10 0.012(4) 0.029(5) 0.032(5) 0.002(4) -0.001(4) -0.006(4)
N11 0.023(4) 0.037(5) 0.013(4) 0.003(3) -0.001(4) 0.000(4)
N12 0.024(5) 0.031(5) 0.020(4) 0.007(4) -0.007(4) -0.004(4)
C1 0.023(5) 0.020(5) 0.013(5) 0.001(4) -0.004(4) -0.003(4)
C2 0.017(5) 0.022(5) 0.012(5) -0.004(4) 0.000(4) 0.001(4)
C3 0.026(5) 0.021(4) 0.017(4) 0.001(5) 0.002(6) 0.000(3)
C4 0.034(7) 0.022(6) 0.035(6) -0.004(5) 0.024(5) 0.012(5)
C5 0.015(4) 0.020(5) 0.029(5) 0.003(5) -0.001(6) -0.005(3)
C6 0.030(6) 0.006(5) 0.029(6) 0.002(4) 0.012(5) -0.006(4)
C7 0.024(5) 0.026(5) 0.023(6) -0.003(4) -0.007(4) 0.001(4)
C8 0.031(5) 0.022(5) 0.030(7) 0.002(5) -0.010(4) 0.005(4)
C9 0.026(6) 0.031(6) 0.031(6) -0.014(5) 0.015(4) -0.017(5)
C10 0.028(6) 0.043(7) 0.071(10) 0.006(6) -0.023(6) 0.005(5)
C11 0.008(5) 0.043(7) 0.066(8) -0.015(6) 0.010(5) 0.011(5)
C12 0.016(5) 0.042(7) 0.053(7) 0.003(6) 0.001(5) -0.003(5)
C13 0.028(5) 0.021(4) 0.043(6) 0.006(5) -0.015(6) -0.003(4)
C14 0.054(7) 0.016(5) 0.029(5) -0.007(4) 0.009(5) -0.016(5)
C15 0.032(6) 0.021(5) 0.029(6) 0.009(4) -0.012(5) -0.008(5)
C16 0.022(6) 0.015(5) 0.059(7) 0.000(5) -0.010(5) -0.010(5)
C17 0.033(6) 0.010(5) 0.054(7) -0.009(4) 0.000(6) 0.001(5)
C18 0.061(8) 0.036(7) 0.030(6) -0.006(5) -0.011(6) 0.007(6)
C19 0.009(5) 0.027(5) 0.013(4) 0.002(4) -0.006(4) 0.006(4)
C20 0.022(5) 0.021(5) 0.022(5) 0.003(4) -0.012(4) -0.006(4)
C21 0.033(6) 0.021(5) 0.015(5) 0.006(4) -0.001(4) -0.002(4)
C22 0.016(5) 0.040(6) 0.023(5) 0.003(5) 0.005(4) -0.015(5)
C23 0.021(5) 0.040(6) 0.024(6) 0.002(5) 0.000(4) -0.001(5)
C24 0.019(5) 0.026(6) 0.025(5) 0.006(4) 0.007(4) 0.001(5)
O1S 0.209(16) 0.110(12) 0.158(14) 0.075(11) 0.114(12) 0.120(12)
C1S 0.088(15) 0.053(13) 0.24(2) 0.012(14) 0.031(16) 0.002(11)
O1W 0.040(9) 0.038(8) 0.045(9) 0.004(7) 0.003(7) 0.012(7)
O2W 0.050(8) 0.014(5) 0.088(8) -0.022(5) -0.038(6) 0.009(4)

loop_
_atom_type_symbol
_atom_type_description
_atom_type_scat_dispersion_real
_atom_type_scat_dispersion_imag
_atom_type_scat_source
C C 0.0033 0.0016 'International Tables Vol C Tables 4.2.6.8 and 6.1.1.4'
H H 0.0000 0.0000 'International Tables Vol C Tables 4.2.6.8 and 6.1.1.4'
N N 0.0061 0.0033 'International Tables Vol C Tables 4.2.6.8 and 6.1.1.4'
P P 0.1023 0.0942 'International Tables Vol C Tables 4.2.6.8 and 6.1.1.4'
Cl Cl 0.1484 0.1585 'International Tables Vol C Tables 4.2.6.8 and 6.1.1.4'
Ru Ru -1.2594 0.8363 'International Tables Vol C Tables 4.2.6.8 and 6.1.1.4'
O O 0.0106 0.0060 'International Tables Vol C Tables 4.2.6.8 and 6.1.1.4'

loop_
_geom_angle_atom_site_label_1
_geom_angle_atom_site_label_2
_geom_angle_atom_site_label_3
_geom_angle
P4 Ru1 P3 94.58(9)
P4 Ru1 P2 164.24(8)
P3 Ru1 P2 90.21(8)
P4 Ru1 P1 91.37(8)
P3 Ru1 P1 161.53(8)
P2 Ru1 P1 88.73(8)
P4 Ru1 Cl1 93.02(8)
P3 Ru1 Cl1 80.48(8)
P2 Ru1 Cl1 102.58(8)
P1 Ru1 Cl1 81.76(8)
P4 Ru1 Cl2 83.11(8)
P3 Ru1 Cl2 97.60(8)
P2 Ru1 Cl2 81.38(8)
P1 Ru1 Cl2 100.46(8)
Cl1 Ru1 Cl2 175.56(8)
C3 P1 C2 94.4(4)
C3 P1 C1 96.6(4)
C2 P1 C1 98.5(4)
C3 P1 Ru1 116.6(2)
C2 P1 Ru1 113.2(3)
C1 P1 Ru1 130.5(3)
C7 P2 C8 94.9(4)
C7 P2 C9 96.5(4)
C8 P2 C9 97.0(4)
C7 P2 Ru1 117.9(3)
C8 P2 Ru1 116.6(3)
C9 P2 Ru1 127.4(3)
C13 P3 C15 97.3(4)
C13 P3 C14 98.7(4)
C15 P3 C14 94.9(4)
C13 P3 Ru1 125.8(3)
C15 P3 Ru1 119.9(3)
C14 P3 Ru1 114.2(3)
C20 P4 C21 96.8(4)
C20 P4 C19 99.3(4)
C21 P4 C19 95.4(4)
C20 P4 Ru1 124.2(3)
C21 P4 Ru1 119.8(3)
C19 P4 Ru1 115.7(3)
C5 N1 C1 111.9(7)
C5 N1 C4 108.1(7)
C1 N1 C4 110.8(8)
C2 N2 C6 109.8(7)
C2 N2 C5 109.9(7)
C6 N2 C5 108.3(7)
C3 N3 C4 110.8(7)
C3 N3 C6 110.0(7)
C4 N3 C6 107.9(6)
C12 N4 C10 109.1(8)
C12 N4 C7 110.5(7)
C10 N4 C7 110.4(7)
C8 N5 C10 111.2(7)
C8 N5 C11 111.2(7)
C10 N5 C11 107.9(8)
C9 N6 C11 112.5(7)
C9 N6 C12 109.4(7)
C11 N6 C12 106.8(7)
C16 N7 C17 109.4(8)
C16 N7 C13 110.6(7)
C17 N7 C13 113.1(7)
C14 N8 C18 109.8(7)
C14 N8 C17 112.2(8)
C18 N8 C17 107.7(7)
C15 N9 C16 111.0(7)
C15 N9 C18 111.5(7)
C16 N9 C18 106.1(7)
C22 N10 C24 108.1(7)
C22 N10 C20 110.6(7)
C24 N10 C20 111.9(7)
C23 N11 C24 107.6(7)
C23 N11 C19 111.2(7)
C24 N11 C19 111.7(6)
C21 N12 C22 111.3(7)
C21 N12 C23 109.8(7)
C22 N12 C23 107.2(7)
N1 C1 P1 112.0(6)
N1 C1 H1A 109.2
P1 C1 H1A 109.2
N1 C1 H1B 109.2
P1 C1 H1B 109.2
H1A C1 H1B 107.9
N2 C2 P1 115.2(6)
N2 C2 H2A 108.5
P1 C2 H2A 108.5
N2 C2 H2B 108.5
P1 C2 H2B 108.5
H2A C2 H2B 107.5
N3 C3 P1 115.9(5)
N3 C3 H3A 108.3
P1 C3 H3A 108.3
N3 C3 H3B 108.3
P1 C3 H3B 108.3
H3A C3 H3B 107.4
N3 C4 N1 113.9(7)
N3 C4 H4A 108.8
N1 C4 H4A 108.8
N3 C4 H4B 108.8
N1 C4 H4B 108.8
H4A C4 H4B 107.7
N1 C5 N2 115.3(6)
N1 C5 H5A 108.4
N2 C5 H5A 108.4
N1 C5 H5B 108.4
N2 C5 H5B 108.4
H5A C5 H5B 107.5
N3 C6 N2 115.4(7)
N3 C6 H6A 108.4
N2 C6 H6A 108.4
N3 C6 H6B 108.4
N2 C6 H6B 108.4
H6A C6 H6B 107.5
N4 C7 P2 115.0(6)
N4 C7 H7A 108.5
P2 C7 H7A 108.5
N4 C7 H7B 108.5
P2 C7 H7B 108.5
H7A C7 H7B 107.5
N5 C8 P2 114.6(6)
N5 C8 H8A 108.6
P2 C8 H8A 108.6
N5 C8 H8B 108.6
P2 C8 H8B 108.6
H8A C8 H8B 107.6
N6 C9 P2 113.6(6)
N6 C9 H9A 108.8
P2 C9 H9A 108.8
N6 C9 H9B 108.8
P2 C9 H9B 108.8
H9A C9 H9B 107.7
N4 C10 N5 114.0(8)
N4 C10 H10A 108.7
N5 C10 H10A 108.7
N4 C10 H10B 108.7
N5 C10 H10B 108.7
H10A C10 H10B 107.6
N6 C11 N5 114.2(7)
N6 C11 H11A 108.7
N5 C11 H11A 108.7
N6 C11 H11B 108.7
N5 C11 H11B 108.7
H11A C11 H11B 107.6
N4 C12 N6 115.7(8)
N4 C12 H12A 108.3
N6 C12 H12A 108.3
N4 C12 H12B 108.3
N6 C12 H12B 108.3
H12A C12 H12B 107.4
N7 C13 P3 111.5(7)
N7 C13 H13A 109.3
P3 C13 H13A 109.3
N7 C13 H13B 109.3
P3 C13 H13B 109.3
H13A C13 H13B 108.0
N8 C14 P3 115.6(6)
N8 C14 H14A 108.4
P3 C14 H14A 108.4
N8 C14 H14B 108.4
P3 C14 H14B 108.4
H14A C14 H14B 107.4
N9 C15 P3 112.8(6)
N9 C15 H15A 109.0
P3 C15 H15A 109.0
N9 C15 H15B 109.0
P3 C15 H15B 109.0
H15A C15 H15B 107.8
N7 C16 N9 113.9(7)
N7 C16 H16A 108.8
N9 C16 H16A 108.8
N7 C16 H16B 108.8
N9 C16 H16B 108.8
H16A C16 H16B 107.7
N7 C17 N8 113.2(7)
N7 C17 H17A 108.9
N8 C17 H17A 108.9
N7 C17 H17B 108.9
N8 C17 H17B 108.9
H17A C17 H17B 107.7
N8 C18 N9 115.5(8)
N8 C18 H18A 108.4
N9 C18 H18A 108.4
N8 C18 H18B 108.4
N9 C18 H18B 108.4
H18A C18 H18B 107.5
N11 C19 P4 112.5(6)
N11 C19 H19A 109.1
P4 C19 H19A 109.1
N11 C19 H19B 109.1
P4 C19 H19B 109.1
H19A C19 H19B 107.8
N10 C20 P4 112.8(5)
N10 C20 H20A 109.0
P4 C20 H20A 109.0
N10 C20 H20B 109.0
P4 C20 H20B 109.0
H20A C20 H20B 107.8
N12 C21 P4 114.6(6)
N12 C21 H21A 108.6
P4 C21 H21A 108.6
N12 C21 H21B 108.6
P4 C21 H21B 108.6
H21A C21 H21B 107.6
N10 C22 N12 114.4(7)
N10 C22 H22A 108.7
N12 C22 H22A 108.7
N10 C22 H22B 108.7
N12 C22 H22B 108.7
H22A C22 H22B 107.6
N11 C23 N12 115.4(7)
N11 C23 H23A 108.4
N12 C23 H23A 108.4
N11 C23 H23B 108.4
N12 C23 H23B 108.4
H23A C23 H23B 107.5
N11 C24 N10 114.6(7)
N11 C24 H24A 108.6
N10 C24 H24A 108.6
N11 C24 H24B 108.6
N10 C24 H24B 108.6
H24A C24 H24B 107.6
O1S C2S C1S 166.2(18)

loop_
_geom_bond_atom_site_label_1
_geom_bond_atom_site_label_2
_geom_bond_distance
Ru1 P4 2.316(2)
Ru1 P3 2.332(2)
Ru1 P2 2.348(2)
Ru1 P1 2.353(2)
Ru1 Cl1 2.437(2)
Ru1 Cl2 2.437(2)
P1 C3 1.828(7)
P1 C2 1.835(8)
P1 C1 1.850(8)
P2 C7 1.838(8)
P2 C8 1.852(8)
P2 C9 1.854(8)
P3 C13 1.848(8)
P3 C15 1.866(8)
P3 C14 1.869(9)
P4 C20 1.838(8)
P4 C21 1.844(8)
P4 C19 1.860(8)
N1 C5 1.454(11)
N1 C1 1.476(10)
N1 C4 1.495(12)
N2 C2 1.455(10)
N2 C6 1.458(12)
N2 C5 1.468(11)
N3 C3 1.455(8)
N3 C4 1.458(12)
N3 C6 1.458(10)
N4 C12 1.418(12)
N4 C10 1.457(10)
N4 C7 1.468(9)
N5 C8 1.453(9)
N5 C10 1.467(11)
N5 C11 1.474(11)
N6 C9 1.464(10)
N6 C11 1.470(11)
N6 C12 1.503(11)
N7 C16 1.463(11)
N7 C17 1.476(11)
N7 C13 1.508(11)
N8 C14 1.436(10)
N8 C18 1.453(11)
N8 C17 1.482(11)
N9 C15 1.496(10)
N9 C16 1.496(11)
N9 C18 1.497(11)
N10 C22 1.468(10)
N10 C24 1.474(10)
N10 C20 1.483(10)
N11 C23 1.456(10)
N11 C24 1.467(10)
N11 C19 1.475(9)
N12 C21 1.471(10)
N12 C22 1.471(10)
N12 C23 1.471(10)
C1 H1A 0.9900
C1 H1B 0.9900
C2 H2A 0.9900
C2 H2B 0.9900
C3 H3A 0.9900
C3 H3B 0.9900
C4 H4A 0.9900
C4 H4B 0.9900
C5 H5A 0.9900
C5 H5B 0.9900
C6 H6A 0.9900
C6 H6B 0.9900
C7 H7A 0.9900
C7 H7B 0.9900
C8 H8A 0.9900
C8 H8B 0.9900
C9 H9A 0.9900
C9 H9B 0.9900
C10 H10A 0.9900
C10 H10B 0.9900
C11 H11A 0.9900
C11 H11B 0.9900
C12 H12A 0.9900
C12 H12B 0.9900
C13 H13A 0.9900
C13 H13B 0.9900
C14 H14A 0.9900
C14 H14B 0.9900
C15 H15A 0.9900
C15 H15B 0.9900
C16 H16A 0.9900
C16 H16B 0.9900
C17 H17A 0.9900
C17 H17B 0.9900
C18 H18A 0.9900
C18 H18B 0.9900
C19 H19A 0.9900
C19 H19B 0.9900
C20 H20A 0.9900
C20 H20B 0.9900
C21 H21A 0.9900
C21 H21B 0.9900
C22 H22A 0.9900
C22 H22B 0.9900
C23 H23A 0.9900
C23 H23B 0.9900
C24 H24A 0.9900
C24 H24B 0.9900
O1S C2S 1.37(2)
C1S C2S 1.417(10)

loop_
_geom_torsion_atom_site_label_1
_geom_torsion_atom_site_label_2
_geom_torsion_atom_site_label_3
_geom_torsion_atom_site_label_4
_geom_torsion
P4 Ru1 P1 C3 -40.7(4)
P3 Ru1 P1 C3 68.2(5)
P2 Ru1 P1 C3 155.1(4)
Cl1 Ru1 P1 C3 52.2(4)
Cl2 Ru1 P1 C3 -123.9(4)
P4 Ru1 P1 C2 -148.7(3)
P3 Ru1 P1 C2 -39.8(4)
P2 Ru1 P1 C2 47.1(3)
Cl1 Ru1 P1 C2 -55.8(3)
Cl2 Ru1 P1 C2 128.1(3)
P4 Ru1 P1 C1 85.9(4)
P3 Ru1 P1 C1 -165.2(4)
P2 Ru1 P1 C1 -78.3(4)
Cl1 Ru1 P1 C1 178.8(4)
Cl2 Ru1 P1 C1 2.7(4)
P4 Ru1 P2 C7 -49.0(5)
P3 Ru1 P2 C7 -156.9(3)
P1 Ru1 P2 C7 41.6(3)
Cl1 Ru1 P2 C7 122.8(3)
Cl2 Ru1 P2 C7 -59.2(3)
P4 Ru1 P2 C8 62.9(5)
P3 Ru1 P2 C8 -45.0(3)
P1 Ru1 P2 C8 153.5(3)
Cl1 Ru1 P2 C8 -125.3(3)
Cl2 Ru1 P2 C8 52.7(3)
P4 Ru1 P2 C9 -173.4(4)
P3 Ru1 P2 C9 78.7(4)
P1 Ru1 P2 C9 -82.9(4)
Cl1 Ru1 P2 C9 -1.6(4)
Cl2 Ru1 P2 C9 176.3(4)
P4 Ru1 P3 C13 -86.5(4)
P2 Ru1 P3 C13 78.4(4)
P1 Ru1 P3 C13 165.1(4)
Cl1 Ru1 P3 C13 -178.8(4)
Cl2 Ru1 P3 C13 -2.9(4)
P4 Ru1 P3 C15 40.0(3)
P2 Ru1 P3 C15 -155.1(3)
P1 Ru1 P3 C15 -68.4(4)
Cl1 Ru1 P3 C15 -52.3(3)
Cl2 Ru1 P3 C15 123.6(3)
P4 Ru1 P3 C14 151.4(4)
P2 Ru1 P3 C14 -43.6(4)
P1 Ru1 P3 C14 43.0(5)
Cl1 Ru1 P3 C14 59.1(4)
Cl2 Ru1 P3 C14 -124.9(4)
P3 Ru1 P4 C20 -83.8(4)
P2 Ru1 P4 C20 168.8(4)
P1 Ru1 P4 C20 78.7(4)
Cl1 Ru1 P4 C20 -3.2(4)
Cl2 Ru1 P4 C20 179.0(4)
P3 Ru1 P4 C21 39.8(3)
P2 Ru1 P4 C21 -67.5(5)
P1 Ru1 P4 C21 -157.7(3)
Cl1 Ru1 P4 C21 120.5(3)
Cl2 Ru1 P4 C21 -57.3(3)
P3 Ru1 P4 C19 153.2(3)
P2 Ru1 P4 C19 45.9(5)
P1 Ru1 P4 C19 -44.3(3)
Cl1 Ru1 P4 C19 -126.1(3)
Cl2 Ru1 P4 C19 56.1(3)
C5 N1 C1 P1 -58.6(9)
C4 N1 C1 P1 62.1(8)
C3 P1 C1 N1 -49.8(7)
C2 P1 C1 N1 45.7(7)
Ru1 P1 C1 N1 176.5(5)
C6 N2 C2 P1 -61.3(8)
C5 N2 C2 P1 57.7(8)
C3 P1 C2 N2 50.4(7)
C1 P1 C2 N2 -46.9(7)
Ru1 P1 C2 N2 171.9(5)
C4 N3 C3 P1 -59.2(10)
C6 N3 C3 P1 60.1(10)
C2 P1 C3 N3 -49.9(8)
C1 P1 C3 N3 49.2(8)
Ru1 P1 C3 N3 -168.7(6)
C3 N3 C4 N1 64.7(10)
C6 N3 C4 N1 -55.8(9)
C5 N1 C4 N3 55.1(10)
C1 N1 C4 N3 -67.8(9)
C1 N1 C5 N2 68.4(9)
C4 N1 C5 N2 -53.7(9)
C2 N2 C5 N1 -66.5(8)
C6 N2 C5 N1 53.4(9)
C3 N3 C6 N2 -64.8(9)
C4 N3 C6 N2 56.2(9)
C2 N2 C6 N3 65.6(9)
C5 N2 C6 N3 -54.4(10)
C12 N4 C7 P2 59.3(8)
C10 N4 C7 P2 -61.5(10)
C8 P2 C7 N4 49.7(7)
C9 P2 C7 N4 -47.9(7)
Ru1 P2 C7 N4 173.3(5)
C10 N5 C8 P2 60.5(9)
C11 N5 C8 P2 -59.7(9)
C7 P2 C8 N5 -49.1(7)
C9 P2 C8 N5 48.0(7)
Ru1 P2 C8 N5 -173.7(5)
C11 N6 C9 P2 58.6(8)
C12 N6 C9 P2 -59.8(9)
C7 P2 C9 N6 49.0(7)
C8 P2 C9 N6 -46.7(7)
Ru1 P2 C9 N6 -178.2(4)
C12 N4 C10 N5 -55.7(10)
C7 N4 C10 N5 65.9(11)
C8 N5 C10 N4 -66.1(11)
C11 N5 C10 N4 56.1(10)
C9 N6 C11 N5 -65.6(10)
C12 N6 C11 N5 54.4(9)
C8 N5 C11 N6 65.5(10)
C10 N5 C11 N6 -56.7(9)
C10 N4 C12 N6 54.9(10)
C7 N4 C12 N6 -66.7(10)
C9 N6 C12 N4 67.8(10)
C11 N6 C12 N4 -54.1(10)
C16 N7 C13 P3 -63.7(8)
C17 N7 C13 P3 59.3(9)
C15 P3 C13 N7 51.6(7)
C14 P3 C13 N7 -44.5(7)
Ru1 P3 C13 N7 -173.0(4)
C18 N8 C14 P3 62.8(9)
C17 N8 C14 P3 -57.0(10)
C13 P3 C14 N8 45.4(8)
C15 P3 C14 N8 -52.7(8)
Ru1 P3 C14 N8 -178.6(6)
C16 N9 C15 P3 59.2(8)
C18 N9 C15 P3 -58.9(8)
C13 P3 C15 N9 -50.2(7)
C14 P3 C15 N9 49.2(6)
Ru1 P3 C15 N9 170.8(5)
C17 N7 C16 N9 -56.6(9)
C13 N7 C16 N9 68.6(10)
C15 N9 C16 N7 -66.3(10)
C18 N9 C16 N7 55.0(10)
C16 N7 C17 N8 56.2(9)
C13 N7 C17 N8 -67.5(10)
C14 N8 C17 N7 65.3(10)
C18 N8 C17 N7 -55.7(10)
C14 N8 C18 N9 -65.2(10)
C17 N8 C18 N9 57.3(10)
C15 N9 C18 N8 64.5(10)
C16 N9 C18 N8 -56.5(10)
C23 N11 C19 P4 61.6(8)
C24 N11 C19 P4 -58.6(8)
C20 P4 C19 N11 46.9(6)
C21 P4 C19 N11 -50.9(6)
Ru1 P4 C19 N11 -177.7(5)
C22 N10 C20 P4 -62.4(8)
C24 N10 C20 P4 58.2(8)
C21 P4 C20 N10 50.1(7)
C19 P4 C20 N10 -46.6(7)
Ru1 P4 C20 N10 -176.6(4)
C22 N12 C21 P4 58.0(9)
C23 N12 C21 P4 -60.6(8)
C20 P4 C21 N12 -48.5(7)
C19 P4 C21 N12 51.6(7)
Ru1 P4 C21 N12 175.4(5)
C24 N10 C22 N12 -55.5(9)
C20 N10 C22 N12 67.3(9)
C21 N12 C22 N10 -64.7(10)
C23 N12 C22 N10 55.4(9)
C24 N11 C23 N12 56.0(9)
C19 N11 C23 N12 -66.6(9)
C21 N12 C23 N11 64.9(9)
C22 N12 C23 N11 -56.2(9)
C23 N11 C24 N10 -55.1(9)
C19 N11 C24 N10 67.2(9)
C22 N10 C24 N11 55.2(9)
C20 N10 C24 N11 -66.8(9)
